data_4088888
loop_
_publ_author_name
'Thenarukandiyil, Ranjeesh'
'Thrikkykkal, Hridya'
'Choudhury, Joyanta'

_publ_section_title
;
 Rhodium(III)-Catalyzed Nonaromatic sp2 C--H Activation/Annulation Using
 NHC as a Directing and Functionalizable Group
;
_journal_issue 17
_journal_name_full Organometallics
_journal_page_first 3007
_journal_paper_doi 10.1021/acs.organomet.6b00530
_journal_volume 35
_journal_year 2016
_chemical_formula_sum 'C39 H28 Cl3 N3 O'
_chemical_formula_weight 660.99
_space_group_IT_number 2
_space_group_name_Hall '-P 1'
_space_group_name_H-M_alt 'P -1'
_symmetry_cell_setting triclinic
_symmetry_space_group_name_H-M 'P -1'
_atom_sites_solution_hydrogens geom
_atom_sites_solution_primary direct
_atom_sites_solution_secondary difmap
_audit_creation_method SHELXL-97
_cell_angle_alpha 63.4390(10)
_cell_angle_beta 73.6770(10)
_cell_angle_gamma 88.3060(10)
_cell_formula_units_Z 2
_cell_length_a 8.64920(10)
_cell_length_b 14.5632(2)
_cell_length_c 14.5731(2)
_cell_measurement_reflns_used 5512
_cell_measurement_temperature 140(2)
_cell_measurement_theta_max 25.00
_cell_measurement_theta_min 1.57
_cell_volume 1565.81(4)
_computing_cell_refinement 'Bruker XSCANS'
_computing_data_collection 'Bruker XSCANS'
_computing_data_reduction 'Bruker SHELXTL'
_computing_molecular_graphics ORTEP-3
_computing_structure_refinement 'SHELXL-97 (Sheldrick, 2008)'
_computing_structure_solution SIR-92
_diffrn_ambient_temperature 140(2)
_diffrn_measured_fraction_theta_full 0.998
_diffrn_measured_fraction_theta_max 0.998
_diffrn_measurement_device_type 'Bruker P4'
_diffrn_measurement_method '\w scans'
_diffrn_radiation_monochromator graphite
_diffrn_radiation_source 'fine-focus sealed tube'
_diffrn_radiation_type MoK\a
_diffrn_radiation_wavelength 0.71073
_diffrn_reflns_av_R_equivalents 0.0244
_diffrn_reflns_av_sigmaI/netI 0.0251
_diffrn_reflns_limit_h_max 10
_diffrn_reflns_limit_h_min -10
_diffrn_reflns_limit_k_max 17
_diffrn_reflns_limit_k_min -17
_diffrn_reflns_limit_l_max 17
_diffrn_reflns_limit_l_min -16
_diffrn_reflns_number 19606
_diffrn_reflns_theta_full 25.00
_diffrn_reflns_theta_max 25.00
_diffrn_reflns_theta_min 1.57
_exptl_absorpt_coefficient_mu 0.331
_exptl_absorpt_correction_T_max 0.9677
_exptl_absorpt_correction_T_min 0.9307
_exptl_absorpt_correction_type multi-scan
_exptl_absorpt_process_details SADABS
_exptl_crystal_colour colourless
_exptl_crystal_density_diffrn 1.402
_exptl_crystal_density_meas ?
_exptl_crystal_density_method 'not measured'
_exptl_crystal_description rectangular
_exptl_crystal_F_000 684
_exptl_crystal_size_max 0.22
_exptl_crystal_size_mid 0.15
_exptl_crystal_size_min 0.10
_refine_diff_density_max 0.912
_refine_diff_density_min -0.784
_refine_diff_density_rms '0.068 ===========================================END'
_refine_ls_extinction_method none
_refine_ls_goodness_of_fit_ref 1.047
_refine_ls_hydrogen_treatment mixed
_refine_ls_matrix_type full
_refine_ls_number_parameters 415
_refine_ls_number_reflns 5512
_refine_ls_number_restraints 0
_refine_ls_restrained_S_all 1.047
_refine_ls_R_factor_all 0.0586
_refine_ls_R_factor_gt 0.0505
_refine_ls_shift/su_max 0.000
_refine_ls_shift/su_mean 0.000
_refine_ls_structure_factor_coef Fsqd
_refine_ls_weighting_details 'calc w=1/[\s^2^(Fo^2^)+(0.0810P)^2^+1.8301P] where P=(Fo^2^+2Fc^2^)/3'
_refine_ls_weighting_scheme calc
_refine_ls_wR_factor_gt 0.1437
_refine_ls_wR_factor_ref 0.1504
_reflns_number_gt 4750
_reflns_number_total 5512
_reflns_threshold_expression >2\s(I)
_cod_data_source_file om6b00530_si_002.cif
_cod_data_source_block 3P
_cod_depositor_comments
;
The following automatic conversions were performed:

data item '_symmetry_cell_setting' value 'Triclinic' was changed to
'triclinic' in accordance with the
/home/saulius/struct/COD-crude-data/automatic-downloads/DataCite-retrospective/ACS/depositions/lib/dictionaries/cif_core.dic
dictionary named 'cif_core.dic' version 2.4.2 last updated on
2011-04-26.

data item '_exptl_crystal_density_meas' value 'not measured' was
changed to '?' -- the value is perceived as not measured.

Automatic conversion script
Id: cif_fix_values 6909 2019-04-08 15:41:33Z antanas 
;
_cod_original_sg_symbol_H-M 'P-1   '
_cod_database_code 4088888

loop_
_symmetry_equiv_pos_as_xyz
'x, y, z'
'-x, -y, -z'

loop_
_atom_site_label
_atom_site_type_symbol
_atom_site_fract_x
_atom_site_fract_y
_atom_site_fract_z
_atom_site_U_iso_or_equiv
_atom_site_adp_type
_atom_site_occupancy
_atom_site_symmetry_multiplicity
_atom_site_calc_flag
_atom_site_refinement_flags
C1 C 0.6964(3) 0.39124(18) 0.42478(19) 0.0194(5) Uani 1 1 d .
C2 C 0.7329(3) 0.42377(19) 0.55556(19) 0.0199(5) Uani 1 1 d .
H2 H 0.7453 0.4590 0.5932 0.024 Uiso 1 1 calc R
C3 C 0.7357(3) 0.31983(19) 0.58821(19) 0.0194(5) Uani 1 1 d .
C4 C 0.7612(3) 0.23666(18) 0.68180(19) 0.0196(5) Uani 1 1 d .
C5 C 0.7571(3) 0.13885(19) 0.6903(2) 0.0214(5) Uani 1 1 d .
C6 C 0.7133(3) 0.1224(2) 0.6103(2) 0.0239(5) Uani 1 1 d .
H6 H 0.7002 0.0551 0.6202 0.029 Uiso 1 1 calc R
C7 C 0.6904(3) 0.19962(19) 0.5220(2) 0.0231(5) Uani 1 1 d .
H7 H 0.6626 0.1862 0.4716 0.028 Uiso 1 1 calc R
C8 C 0.6782(3) 0.41479(19) 0.32257(19) 0.0199(5) Uani 1 1 d .
C9 C 0.6634(3) 0.51488(19) 0.25710(19) 0.0203(5) Uani 1 1 d .
C10 C 0.6656(3) 0.59296(19) 0.2924(2) 0.0208(5) Uani 1 1 d .
C11 C 0.6905(3) 0.56854(19) 0.39175(19) 0.0199(5) Uani 1 1 d .
C12 C 0.6985(3) 0.64515(19) 0.4235(2) 0.0232(5) Uani 1 1 d .
H12 H 0.7146 0.6298 0.4891 0.028 Uiso 1 1 calc R
C13 C 0.6819(3) 0.7436(2) 0.3543(2) 0.0256(6) Uani 1 1 d .
H13 H 0.6873 0.7950 0.3750 0.031 Uiso 1 1 calc R
C14 C 0.6521(3) 0.6975(2) 0.2293(2) 0.0242(6) Uani 1 1 d .
H14 H 0.6378 0.7161 0.1626 0.029 Uiso 1 1 calc R
C15 C 0.6636(3) 0.54794(18) 0.14412(19) 0.0209(5) Uani 1 1 d .
C16 C 0.8096(3) 0.5543(2) 0.0690(2) 0.0282(6) Uani 1 1 d .
H16 H 0.9023 0.5366 0.0906 0.034 Uiso 1 1 calc R
C17 C 0.8182(4) 0.5867(2) -0.0375(2) 0.0315(6) Uani 1 1 d .
H17 H 0.9165 0.5915 -0.0871 0.038 Uiso 1 1 calc R
C18 C 0.6811(4) 0.6120(2) -0.0699(2) 0.0303(6) Uani 1 1 d .
H18 H 0.6864 0.6332 -0.1412 0.036 Uiso 1 1 calc R
C19 C 0.5355(4) 0.6057(2) 0.0043(2) 0.0297(6) Uani 1 1 d .
H19 H 0.4429 0.6228 -0.0175 0.036 Uiso 1 1 calc R
C20 C 0.5266(3) 0.5741(2) 0.1110(2) 0.0253(6) Uani 1 1 d .
H20 H 0.4283 0.5704 0.1602 0.030 Uiso 1 1 calc R
C21 C 0.6844(3) 0.33228(19) 0.28815(19) 0.0219(5) Uani 1 1 d .
C22 C 0.8284(3) 0.2887(2) 0.2698(2) 0.0261(6) Uani 1 1 d .
H22 H 0.9201 0.3111 0.2787 0.031 Uiso 1 1 calc R
C23 C 0.8339(4) 0.2115(2) 0.2381(2) 0.0321(6) Uani 1 1 d .
H23 H 0.9302 0.1830 0.2246 0.039 Uiso 1 1 calc R
C24 C 0.6975(4) 0.1771(2) 0.2264(2) 0.0336(7) Uani 1 1 d .
H24 H 0.7014 0.1246 0.2063 0.040 Uiso 1 1 calc R
C25 C 0.5545(4) 0.2205(2) 0.2445(2) 0.0322(6) Uani 1 1 d .
H25 H 0.4629 0.1973 0.2359 0.039 Uiso 1 1 calc R
C26 C 0.5474(3) 0.2984(2) 0.2754(2) 0.0263(6) Uani 1 1 d .
H26 H 0.4514 0.3276 0.2875 0.032 Uiso 1 1 calc R
C27 C 0.7851(3) 0.26036(18) 0.76637(19) 0.0191(5) Uani 1 1 d .
C28 C 0.8924(3) 0.34362(19) 0.7402(2) 0.0223(5) Uani 1 1 d .
H28 H 0.9494 0.3860 0.6687 0.027 Uiso 1 1 calc R
C29 C 0.9148(3) 0.3637(2) 0.8204(2) 0.0261(6) Uani 1 1 d .
H29 H 0.9852 0.4204 0.8022 0.031 Uiso 1 1 calc R
C30 C 0.8332(3) 0.3003(2) 0.9271(2) 0.0264(6) Uani 1 1 d .
H30 H 0.8514 0.3124 0.9809 0.032 Uiso 1 1 calc R
C31 C 0.7239(3) 0.2182(2) 0.9533(2) 0.0252(6) Uani 1 1 d .
H31 H 0.6672 0.1760 1.0249 0.030 Uiso 1 1 calc R
C32 C 0.6985(3) 0.19860(19) 0.8741(2) 0.0225(5) Uani 1 1 d .
H32 H 0.6236 0.1441 0.8925 0.027 Uiso 1 1 calc R
C33 C 0.8006(3) 0.04891(19) 0.77706(19) 0.0229(5) Uani 1 1 d .
C34 C 0.9420(3) 0.0562(2) 0.8019(2) 0.0289(6) Uani 1 1 d .
H34 H 1.0096 0.1181 0.7645 0.035 Uiso 1 1 calc R
C35 C 0.9834(4) -0.0282(2) 0.8821(2) 0.0369(7) Uani 1 1 d .
H35 H 1.0782 -0.0225 0.8983 0.044 Uiso 1 1 calc R
C36 C 0.8837(4) -0.1208(2) 0.9380(2) 0.0386(7) Uani 1 1 d .
H36 H 0.9113 -0.1772 0.9920 0.046 Uiso 1 1 calc R
C37 C 0.7440(4) -0.1294(2) 0.9137(2) 0.0378(7) Uani 1 1 d .
H37 H 0.6768 -0.1915 0.9513 0.045 Uiso 1 1 calc R
C38 C 0.7034(4) -0.0450(2) 0.8328(2) 0.0288(6) Uani 1 1 d .
H38 H 0.6098 -0.0517 0.8158 0.035 Uiso 1 1 calc R
C39 C 1.1461(4) 0.1261(2) 0.4921(3) 0.0411(7) Uani 1 1 d .
H39A H 1.0477 0.0973 0.5521 0.049 Uiso 1 1 calc R
H39B H 1.1679 0.1981 0.4740 0.049 Uiso 1 1 calc R
N1 N 0.7080(2) 0.46575(15) 0.45601(15) 0.0184(4) Uani 1 1 d .
N2 N 0.7091(2) 0.30066(15) 0.50741(16) 0.0193(4) Uani 1 1 d .
N3 N 0.6582(3) 0.77134(17) 0.25788(18) 0.0269(5) Uani 1 1 d .
Cl1 Cl 1.12271(9) 0.38956(5) 0.37714(6) 0.0339(2) Uani 1 1 d .
Cl2 Cl 1.30847(10) 0.05903(6) 0.53049(7) 0.0456(2) Uani 1 1 d .
Cl3 Cl 1.11718(11) 0.11809(6) 0.38096(7) 0.0471(2) Uani 1 1 d .
O1 O 0.6396(5) 0.9715(3) 0.1068(4) 0.1193(15) Uani 1 1 d .

loop_
_atom_site_aniso_label
_atom_site_aniso_U_11
_atom_site_aniso_U_22
_atom_site_aniso_U_33
_atom_site_aniso_U_23
_atom_site_aniso_U_13
_atom_site_aniso_U_12
C1 0.0199(12) 0.0208(12) 0.0165(12) -0.0085(10) -0.0044(10) 0.0029(10)
C2 0.0222(12) 0.0223(12) 0.0154(12) -0.0092(10) -0.0054(10) 0.0039(10)
C3 0.0196(12) 0.0244(13) 0.0151(12) -0.0100(10) -0.0048(10) 0.0026(10)
C4 0.0202(12) 0.0214(12) 0.0158(12) -0.0078(10) -0.0044(10) 0.0025(10)
C5 0.0224(13) 0.0216(12) 0.0185(12) -0.0087(11) -0.0046(10) 0.0018(10)
C6 0.0310(14) 0.0208(12) 0.0213(13) -0.0110(11) -0.0074(11) 0.0018(10)
C7 0.0296(14) 0.0219(13) 0.0206(13) -0.0114(11) -0.0086(11) 0.0017(10)
C8 0.0185(12) 0.0238(13) 0.0167(12) -0.0088(10) -0.0052(10) 0.0016(10)
C9 0.0178(12) 0.0242(13) 0.0175(12) -0.0080(10) -0.0060(10) 0.0026(10)
C10 0.0179(12) 0.0238(13) 0.0189(12) -0.0085(11) -0.0048(10) 0.0035(10)
C11 0.0177(12) 0.0206(12) 0.0184(12) -0.0077(10) -0.0034(10) 0.0033(9)
C12 0.0240(13) 0.0249(13) 0.0207(13) -0.0116(11) -0.0051(10) 0.0036(10)
C13 0.0262(14) 0.0237(13) 0.0278(14) -0.0138(11) -0.0058(11) 0.0036(11)
C14 0.0251(13) 0.0259(13) 0.0202(13) -0.0093(11) -0.0070(11) 0.0045(11)
C15 0.0279(14) 0.0167(12) 0.0184(12) -0.0068(10) -0.0092(10) 0.0025(10)
C16 0.0260(14) 0.0353(15) 0.0238(14) -0.0130(12) -0.0090(11) 0.0013(11)
C17 0.0350(16) 0.0336(15) 0.0210(14) -0.0111(12) -0.0030(12) -0.0013(12)
C18 0.0490(18) 0.0228(13) 0.0207(14) -0.0078(11) -0.0165(13) 0.0034(12)
C19 0.0386(16) 0.0284(14) 0.0311(15) -0.0145(12) -0.0224(13) 0.0110(12)
C20 0.0291(14) 0.0249(13) 0.0257(14) -0.0123(11) -0.0128(11) 0.0070(11)
C21 0.0321(14) 0.0207(12) 0.0111(11) -0.0046(10) -0.0084(10) 0.0026(10)
C22 0.0321(15) 0.0301(14) 0.0167(13) -0.0109(11) -0.0081(11) 0.0055(11)
C23 0.0456(17) 0.0331(15) 0.0195(13) -0.0135(12) -0.0109(12) 0.0141(13)
C24 0.062(2) 0.0237(14) 0.0213(14) -0.0122(12) -0.0190(13) 0.0090(13)
C25 0.0485(18) 0.0264(14) 0.0255(14) -0.0094(12) -0.0205(13) 0.0002(13)
C26 0.0357(15) 0.0241(13) 0.0204(13) -0.0080(11) -0.0140(11) 0.0047(11)
C27 0.0223(13) 0.0202(12) 0.0167(12) -0.0082(10) -0.0094(10) 0.0078(10)
C28 0.0227(13) 0.0248(13) 0.0187(12) -0.0088(11) -0.0070(10) 0.0042(10)
C29 0.0244(14) 0.0291(14) 0.0306(15) -0.0156(12) -0.0137(12) 0.0044(11)
C30 0.0303(14) 0.0342(15) 0.0242(14) -0.0174(12) -0.0158(11) 0.0111(12)
C31 0.0313(14) 0.0270(13) 0.0165(13) -0.0086(11) -0.0089(11) 0.0068(11)
C32 0.0245(13) 0.0209(12) 0.0219(13) -0.0090(11) -0.0079(11) 0.0033(10)
C33 0.0322(14) 0.0209(13) 0.0168(12) -0.0099(11) -0.0071(11) 0.0058(11)
C34 0.0306(15) 0.0281(14) 0.0253(14) -0.0113(12) -0.0063(12) 0.0076(11)
C35 0.0378(17) 0.0423(17) 0.0340(16) -0.0181(14) -0.0159(13) 0.0199(14)
C36 0.058(2) 0.0293(15) 0.0259(15) -0.0102(13) -0.0149(14) 0.0222(14)
C37 0.062(2) 0.0202(14) 0.0255(15) -0.0081(12) -0.0089(14) 0.0043(13)
C38 0.0430(17) 0.0228(13) 0.0226(14) -0.0112(11) -0.0112(12) 0.0030(12)
C39 0.0466(19) 0.0373(17) 0.0470(19) -0.0243(15) -0.0173(15) 0.0122(14)
N1 0.0208(11) 0.0191(10) 0.0151(10) -0.0077(9) -0.0054(8) 0.0030(8)
N2 0.0228(11) 0.0206(10) 0.0158(10) -0.0090(9) -0.0063(8) 0.0027(8)
N3 0.0305(12) 0.0236(11) 0.0244(12) -0.0090(10) -0.0086(10) 0.0045(9)
Cl1 0.0417(4) 0.0276(4) 0.0391(4) -0.0168(3) -0.0195(3) 0.0062(3)
Cl2 0.0545(5) 0.0419(4) 0.0452(5) -0.0170(4) -0.0276(4) 0.0109(4)
Cl3 0.0578(5) 0.0434(5) 0.0578(5) -0.0280(4) -0.0357(4) 0.0177(4)
O1 0.112(3) 0.085(3) 0.133(4) -0.034(3) -0.024(3) 0.023(2)

loop_
_atom_type_symbol
_atom_type_description
_atom_type_scat_dispersion_real
_atom_type_scat_dispersion_imag
_atom_type_scat_source
C C 0.0033 0.0016 'International Tables Vol C Tables 4.2.6.8 and 6.1.1.4'
H H 0.0000 0.0000 'International Tables Vol C Tables 4.2.6.8 and 6.1.1.4'
N N 0.0061 0.0033 'International Tables Vol C Tables 4.2.6.8 and 6.1.1.4'
Cl Cl 0.1484 0.1585 'International Tables Vol C Tables 4.2.6.8 and 6.1.1.4'
O O 0.0106 0.0060 'International Tables Vol C Tables 4.2.6.8 and 6.1.1.4'

loop_
_geom_angle_atom_site_label_1
_geom_angle_atom_site_label_2
_geom_angle_atom_site_label_3
_geom_angle
N2 C1 N1 105.9(2)
N2 C1 C8 131.8(2)
N1 C1 C8 122.3(2)
C3 C2 N1 106.5(2)
C3 C2 H2 126.7
N1 C2 H2 126.7
C2 C3 N2 107.1(2)
C2 C3 C4 132.8(2)
N2 C3 C4 120.0(2)
C5 C4 C3 118.4(2)
C5 C4 C27 123.5(2)
C3 C4 C27 118.1(2)
C4 C5 C6 118.9(2)
C4 C5 C33 123.1(2)
C6 C5 C33 118.0(2)
C7 C6 C5 123.0(2)
C7 C6 H6 118.5
C5 C6 H6 118.5
C6 C7 N2 118.5(2)
C6 C7 H7 120.8
N2 C7 H7 120.8
C9 C8 C1 117.9(2)
C9 C8 C21 122.2(2)
C1 C8 C21 119.8(2)
C8 C9 C10 120.0(2)
C8 C9 C15 121.0(2)
C10 C9 C15 118.6(2)
C14 C10 C11 115.7(2)
C14 C10 C9 123.2(2)
C11 C10 C9 120.9(2)
C12 C11 N1 121.9(2)
C12 C11 C10 120.6(2)
N1 C11 C10 117.6(2)
C13 C12 C11 117.4(2)
C13 C12 H12 121.3
C11 C12 H12 121.3
N3 C13 C12 124.4(2)
N3 C13 H13 117.8
C12 C13 H13 117.8
N3 C14 C10 124.8(2)
N3 C14 H14 117.6
C10 C14 H14 117.6
C20 C15 C16 119.0(2)
C20 C15 C9 122.9(2)
C16 C15 C9 118.0(2)
C17 C16 C15 120.6(3)
C17 C16 H16 119.7
C15 C16 H16 119.7
C18 C17 C16 120.1(3)
C18 C17 H17 120.0
C16 C17 H17 120.0
C17 C18 C19 119.6(2)
C17 C18 H18 120.2
C19 C18 H18 120.2
C18 C19 C20 120.6(3)
C18 C19 H19 119.7
C20 C19 H19 119.7
C15 C20 C19 120.1(3)
C15 C20 H20 120.0
C19 C20 H20 120.0
C26 C21 C22 120.2(2)
C26 C21 C8 120.2(2)
C22 C21 C8 119.6(2)
C23 C22 C21 119.6(3)
C23 C22 H22 120.2
C21 C22 H22 120.2
C24 C23 C22 120.2(3)
C24 C23 H23 119.9
C22 C23 H23 119.9
C23 C24 C25 120.2(2)
C23 C24 H24 119.9
C25 C24 H24 119.9
C24 C25 C26 120.2(3)
C24 C25 H25 119.9
C26 C25 H25 119.9
C21 C26 C25 119.5(3)
C21 C26 H26 120.2
C25 C26 H26 120.2
C28 C27 C32 119.0(2)
C28 C27 C4 121.1(2)
C32 C27 C4 119.9(2)
C29 C28 C27 120.3(2)
C29 C28 H28 119.9
C27 C28 H28 119.9
C30 C29 C28 120.5(2)
C30 C29 H29 119.8
C28 C29 H29 119.8
C29 C30 C31 119.3(2)
C29 C30 H30 120.3
C31 C30 H30 120.3
C32 C31 C30 120.7(2)
C32 C31 H31 119.7
C30 C31 H31 119.7
C31 C32 C27 120.2(2)
C31 C32 H32 119.9
C27 C32 H32 119.9
C38 C33 C34 118.5(2)
C38 C33 C5 120.8(2)
C34 C33 C5 120.7(2)
C33 C34 C35 120.6(3)
C33 C34 H34 119.7
C35 C34 H34 119.7
C36 C35 C34 120.1(3)
C36 C35 H35 120.0
C34 C35 H35 120.0
C37 C36 C35 120.0(3)
C37 C36 H36 120.0
C35 C36 H36 120.0
C36 C37 C38 119.9(3)
C36 C37 H37 120.1
C38 C37 H37 120.1
C33 C38 C37 121.0(3)
C33 C38 H38 119.5
C37 C38 H38 119.5
Cl3 C39 Cl2 111.61(17)
Cl3 C39 H39A 109.3
Cl2 C39 H39A 109.3
Cl3 C39 H39B 109.3
Cl2 C39 H39B 109.3
H39A C39 H39B 108.0
C1 N1 C2 110.9(2)
C1 N1 C11 121.1(2)
C2 N1 C11 128.0(2)
C1 N2 C7 129.8(2)
C1 N2 C3 109.52(19)
C7 N2 C3 120.6(2)
C14 N3 C13 117.1(2)

loop_
_geom_bond_atom_site_label_1
_geom_bond_atom_site_label_2
_geom_bond_distance
C1 N2 1.359(3)
C1 N1 1.367(3)
C1 C8 1.426(3)
C2 C3 1.371(3)
C2 N1 1.378(3)
C2 H2 0.9300
C3 N2 1.403(3)
C3 C4 1.432(3)
C4 C5 1.374(3)
C4 C27 1.486(3)
C5 C6 1.436(3)
C5 C33 1.488(3)
C6 C7 1.340(4)
C6 H6 0.9300
C7 N2 1.397(3)
C7 H7 0.9300
C8 C9 1.366(3)
C8 C21 1.489(3)
C9 C10 1.445(3)
C9 C15 1.494(3)
C10 C14 1.405(4)
C10 C11 1.406(4)
C11 C12 1.395(3)
C11 N1 1.398(3)
C12 C13 1.367(4)
C12 H12 0.9300
C13 N3 1.353(3)
C13 H13 0.9300
C14 N3 1.323(3)
C14 H14 0.9300
C15 C20 1.383(4)
C15 C16 1.393(4)
C16 C17 1.386(4)
C16 H16 0.9300
C17 C18 1.377(4)
C17 H17 0.9300
C18 C19 1.384(4)
C18 H18 0.9300
C19 C20 1.389(4)
C19 H19 0.9300
C20 H20 0.9300
C21 C26 1.387(4)
C21 C22 1.394(4)
C22 C23 1.388(4)
C22 H22 0.9300
C23 C24 1.377(4)
C23 H23 0.9300
C24 C25 1.384(4)
C24 H24 0.9300
C25 C26 1.391(4)
C25 H25 0.9300
C26 H26 0.9300
C27 C28 1.390(4)
C27 C32 1.396(4)
C28 C29 1.388(4)
C28 H28 0.9300
C29 C30 1.381(4)
C29 H29 0.9300
C30 C31 1.387(4)
C30 H30 0.9300
C31 C32 1.380(4)
C31 H31 0.9300
C32 H32 0.9300
C33 C38 1.389(4)
C33 C34 1.389(4)
C34 C35 1.389(4)
C34 H34 0.9300
C35 C36 1.384(5)
C35 H35 0.9300
C36 C37 1.375(5)
C36 H36 0.9300
C37 C38 1.391(4)
C37 H37 0.9300
C38 H38 0.9300
C39 Cl3 1.759(3)
C39 Cl2 1.763(3)
C39 H39A 0.9700
C39 H39B 0.9700

loop_
_geom_torsion_atom_site_label_1
_geom_torsion_atom_site_label_2
_geom_torsion_atom_site_label_3
_geom_torsion_atom_site_label_4
_geom_torsion
N1 C2 C3 N2 -1.1(3)
N1 C2 C3 C4 178.0(3)
C2 C3 C4 C5 -179.7(3)
N2 C3 C4 C5 -0.7(3)
C2 C3 C4 C27 2.4(4)
N2 C3 C4 C27 -178.6(2)
C3 C4 C5 C6 -5.5(4)
C27 C4 C5 C6 172.3(2)
C3 C4 C5 C33 172.7(2)
C27 C4 C5 C33 -9.5(4)
C4 C5 C6 C7 6.3(4)
C33 C5 C6 C7 -172.0(2)
C5 C6 C7 N2 -0.4(4)
N2 C1 C8 C9 177.9(2)
N1 C1 C8 C9 -3.6(4)
N2 C1 C8 C21 -5.2(4)
N1 C1 C8 C21 173.3(2)
C1 C8 C9 C10 -0.3(3)
C21 C8 C9 C10 -177.1(2)
C1 C8 C9 C15 172.7(2)
C21 C8 C9 C15 -4.1(4)
C8 C9 C10 C14 179.6(2)
C15 C9 C10 C14 6.4(4)
C8 C9 C10 C11 3.0(4)
C15 C9 C10 C11 -170.2(2)
C14 C10 C11 C12 0.8(3)
C9 C10 C11 C12 177.6(2)
C14 C10 C11 N1 -178.7(2)
C9 C10 C11 N1 -1.8(3)
N1 C11 C12 C13 179.2(2)
C10 C11 C12 C13 -0.2(4)
C11 C12 C13 N3 0.1(4)
C11 C10 C14 N3 -1.3(4)
C9 C10 C14 N3 -178.0(2)
C8 C9 C15 C20 109.1(3)
C10 C9 C15 C20 -77.9(3)
C8 C9 C15 C16 -72.1(3)
C10 C9 C15 C16 100.9(3)
C20 C15 C16 C17 0.3(4)
C9 C15 C16 C17 -178.5(2)
C15 C16 C17 C18 -0.7(4)
C16 C17 C18 C19 0.6(4)
C17 C18 C19 C20 0.0(4)
C16 C15 C20 C19 0.2(4)
C9 C15 C20 C19 179.0(2)
C18 C19 C20 C15 -0.4(4)
C9 C8 C21 C26 -69.6(3)
C1 C8 C21 C26 113.6(3)
C9 C8 C21 C22 110.9(3)
C1 C8 C21 C22 -65.8(3)
C26 C21 C22 C23 0.4(4)
C8 C21 C22 C23 179.8(2)
C21 C22 C23 C24 -1.0(4)
C22 C23 C24 C25 1.1(4)
C23 C24 C25 C26 -0.5(4)
C22 C21 C26 C25 0.2(4)
C8 C21 C26 C25 -179.2(2)
C24 C25 C26 C21 -0.1(4)
C5 C4 C27 C28 134.6(3)
C3 C4 C27 C28 -47.6(3)
C5 C4 C27 C32 -45.5(3)
C3 C4 C27 C32 132.2(2)
C32 C27 C28 C29 1.1(4)
C4 C27 C28 C29 -179.1(2)
C27 C28 C29 C30 1.3(4)
C28 C29 C30 C31 -2.4(4)
C29 C30 C31 C32 1.2(4)
C30 C31 C32 C27 1.1(4)
C28 C27 C32 C31 -2.2(4)
C4 C27 C32 C31 177.9(2)
C4 C5 C33 C38 133.9(3)
C6 C5 C33 C38 -47.9(3)
C4 C5 C33 C34 -48.1(4)
C6 C5 C33 C34 130.1(3)
C38 C33 C34 C35 -1.2(4)
C5 C33 C34 C35 -179.2(2)
C33 C34 C35 C36 0.2(4)
C34 C35 C36 C37 0.3(4)
C35 C36 C37 C38 0.1(4)
C34 C33 C38 C37 1.7(4)
C5 C33 C38 C37 179.7(2)
C36 C37 C38 C33 -1.2(4)
N2 C1 N1 C2 1.9(3)
C8 C1 N1 C2 -177.0(2)
N2 C1 N1 C11 -176.3(2)
C8 C1 N1 C11 4.8(3)
C3 C2 N1 C1 -0.5(3)
C3 C2 N1 C11 177.6(2)
C12 C11 N1 C1 178.6(2)
C10 C11 N1 C1 -2.0(3)
C12 C11 N1 C2 0.7(4)
C10 C11 N1 C2 -179.9(2)
N1 C1 N2 C7 173.4(2)
C8 C1 N2 C7 -7.9(4)
N1 C1 N2 C3 -2.6(3)
C8 C1 N2 C3 176.2(3)
C6 C7 N2 C1 178.3(2)
C6 C7 N2 C3 -6.1(4)
C2 C3 N2 C1 2.3(3)
C4 C3 N2 C1 -176.9(2)
C2 C3 N2 C7 -174.1(2)
C4 C3 N2 C7 6.7(3)
C10 C14 N3 C13 1.1(4)
C12 C13 N3 C14 -0.5(4)
